data_4084654
loop_
_publ_author_name
'Horv\'ath, Henrietta'
'Kath\'o, \'Agnes'
'Udvardy, Antal'
'Papp, G\'abor'
'Szikszai, Dorina'
'Jo\'o, Ferenc'

_publ_section_title
;
 New Water-Soluble Iridium(I)--N-Heterocyclic Carbene--Tertiary Phosphine
 Mixed-Ligand Complexes as Catalysts of Hydrogenation and Redox
 Isomerization
;
_journal_issue 22
_journal_name_full Organometallics
_journal_page_first 6330
_journal_paper_doi 10.1021/om5006148
_journal_volume 33
_journal_year 2014
_chemical_formula_sum 'C24 H40 B Cl6 F4 Ir N5 P'
_chemical_formula_weight 921.29
_chemical_name_systematic
;
 ?
;
_space_group_IT_number 14
_symmetry_cell_setting monoclinic
_symmetry_space_group_name_Hall '-P 2ybc'
_symmetry_space_group_name_H-M 'P 1 21/c 1'
_atom_sites_solution_hydrogens geom
_atom_sites_solution_primary direct
_atom_sites_solution_secondary difmap
_audit_creation_date 2013-06-05T09:57:24-00:00
_audit_creation_method 'WinGX routine CIF_UPDATE'
_cell_angle_alpha 90
_cell_angle_beta 91.820(4)
_cell_angle_gamma 90
_cell_formula_units_Z 8
_cell_length_a 23.0173(7)
_cell_length_b 10.0732(4)
_cell_length_c 30.6859(15)
_cell_measurement_reflns_used 0
_cell_measurement_temperature 293(2)
_cell_measurement_theta_max 0
_cell_measurement_theta_min 0
_cell_volume 7111.2(5)
_computing_molecular_graphics 'Ortep-3 for Windows (Farrugia, 1997)'
_computing_publication_material 'WinGX publication routines (Farrugia, 1999)'
_computing_structure_refinement 'SHELXL-97 (Sheldrick, 2008)'
_computing_structure_solution 'SIR92 (Giacovazzo et al, 1993)'
_diffrn_ambient_temperature 294.5(3)
_diffrn_detector_area_resol_mean 10.5908
_diffrn_measured_fraction_theta_full 0.848
_diffrn_measured_fraction_theta_max 0.848
_diffrn_measurement_device_type 'SuperNova, Dual, Cu at zero, Atlas'
_diffrn_measurement_method '\w scans'
_diffrn_radiation_monochromator mirror
_diffrn_radiation_source 'SuperNova (Mo) X-ray Source'
_diffrn_radiation_type 'Mo K\a'
_diffrn_radiation_wavelength 0.7107
_diffrn_reflns_av_R_equivalents 0.1359
_diffrn_reflns_av_sigmaI/netI 0.2121
_diffrn_reflns_av_unetI/netI 0.1506
_diffrn_reflns_limit_h_max 27
_diffrn_reflns_limit_h_min -23
_diffrn_reflns_limit_k_max 12
_diffrn_reflns_limit_k_min -10
_diffrn_reflns_limit_l_max 34
_diffrn_reflns_limit_l_min -35
_diffrn_reflns_number 35988
_diffrn_reflns_theta_full 25.27
_diffrn_reflns_theta_max 25.27
_diffrn_reflns_theta_min 2.93
_exptl_absorpt_coefficient_mu 4.296
_exptl_absorpt_correction_T_max 1.00000
_exptl_absorpt_correction_T_min 0.55078
_exptl_absorpt_correction_type multi-scan
_exptl_absorpt_process_details
;

CrysAlisPro, Agilent Technologies,

Version 1.171.36.20 (release 27-06-2012 CrysAlis171 .NET)

(compiled Jul 11 2012,15:38:31)

Empirical absorption correction using spherical harmonics,

 implemented in SCALE3 ABSPACK scaling algorithm.

;
_exptl_crystal_colour red
_exptl_crystal_density_diffrn 1.721
_exptl_crystal_density_method 'not measured'
_exptl_crystal_description prism
_exptl_crystal_F_000 3632
_exptl_crystal_size_max 0.18
_exptl_crystal_size_mid 0.15
_exptl_crystal_size_min 0.1
_refine_diff_density_max 1.126
_refine_diff_density_min -0.926
_refine_diff_density_rms 0.143
_refine_ls_extinction_method none
_refine_ls_goodness_of_fit_ref 1.003
_refine_ls_hydrogen_treatment constr
_refine_ls_matrix_type full
_refine_ls_number_parameters 762
_refine_ls_number_reflns 10948
_refine_ls_number_restraints 0
_refine_ls_restrained_S_all 1.003
_refine_ls_R_factor_all 0.168
_refine_ls_R_factor_gt 0.0679
_refine_ls_shift/su_max 0
_refine_ls_shift/su_mean 0
_refine_ls_structure_factor_coef Fsqd
_refine_ls_weighting_details 'calc w=1/[\s^2^(Fo^2^)+(0.0647P)^2^+0.2221P] where P=(Fo^2^+2Fc^2^)/3'
_refine_ls_weighting_scheme calc
_refine_ls_wR_factor_ref 0.1677
_reflns_number_gt 5574
_reflns_number_total 10948
_reflns_threshold_expression >2\s(I)
_cod_data_source_file om5006148_si_002.cif
_cod_data_source_block 8
_cod_depositor_comments 'Adding full bibliography for 4084653--4084654.cif.'
_cod_original_sg_symbol_H-M 'P 21/c'
_cod_database_code 4084654

loop_
_symmetry_equiv_pos_as_xyz
'x, y, z'
'-x, y+1/2, -z+1/2'
'-x, -y, -z'
'x, -y-1/2, z-1/2'

loop_
_atom_site_label
_atom_site_fract_x
_atom_site_fract_y
_atom_site_fract_z
_atom_site_U_iso_or_equiv
_atom_site_adp_type
_atom_site_calc_flag
_atom_site_refinement_flags
_atom_site_occupancy
_atom_site_type_symbol
C2 0.1635(7) 0.4346(14) 0.3314(4) 0.056(4) Uani d . 1 C
C4 0.1954(8) 0.6006(15) 0.2919(5) 0.070(5) Uani d . 1 C
H4 0.1957 0.6741 0.2736 0.084 Uiso calc . 1 H
C5 0.2404(7) 0.5444(18) 0.3088(5) 0.069(5) Uani d . 1 C
H5 0.2788 0.5686 0.3047 0.083 Uiso calc . 1 H
C6 0.2590(6) 0.3530(16) 0.3601(5) 0.070(5) Uani d . 1 C
H6A 0.2839 0.3043 0.3408 0.084 Uiso calc R 1 H
H6B 0.2349 0.2889 0.3747 0.084 Uiso calc R 1 H
C7 0.2971(8) 0.425(2) 0.3944(7) 0.127(9) Uani d . 1 C
H7A 0.3233 0.4843 0.3797 0.153 Uiso calc R 1 H
H7B 0.2724 0.4788 0.4124 0.153 Uiso calc R 1 H
C8 0.3311(9) 0.336(3) 0.4222(8) 0.138(9) Uani d . 1 C
H8A 0.3627 0.3851 0.4363 0.165 Uiso calc R 1 H
H8B 0.348 0.2673 0.4044 0.165 Uiso calc R 1 H
C9 0.2962(10) 0.273(3) 0.4558(7) 0.158(11) Uani d . 1 C
H9A 0.2825 0.3398 0.4753 0.237 Uiso calc R 1 H
H9B 0.3198 0.2103 0.4719 0.237 Uiso calc R 1 H
H9C 0.2637 0.228 0.4422 0.237 Uiso calc R 1 H
C10 0.0859(6) 0.5646(16) 0.2922(5) 0.072(5) Uani d . 1 C
H10A 0.0817 0.565 0.261 0.109 Uiso calc R 1 H
H10B 0.0753 0.65 0.3033 0.109 Uiso calc R 1 H
H10C 0.0612 0.4977 0.3039 0.109 Uiso calc R 1 H
C21 0.1766(5) 0.1770(14) 0.2618(4) 0.053(4) Uani d . 1 C
H21A 0.1793 0.2677 0.2514 0.063 Uiso calc R 1 H
H21B 0.2126 0.1562 0.2776 0.063 Uiso calc R 1 H
C22 0.1153(6) -0.0153(13) 0.3047(5) 0.063(4) Uani d . 1 C
H22A 0.149 -0.043 0.3222 0.075 Uiso calc R 1 H
H22B 0.0809 -0.0415 0.32 0.075 Uiso calc R 1 H
C23 0.0556(5) 0.1787(16) 0.2592(5) 0.067(4) Uani d . 1 C
H23A 0.0195 0.1587 0.2733 0.08 Uiso calc R 1 H
H23B 0.0532 0.2695 0.2487 0.08 Uiso calc R 1 H
C24 0.1668(6) -0.0480(15) 0.2378(5) 0.068(4) Uani d . 1 C
H24A 0.2015 -0.069 0.2552 0.082 Uiso calc R 1 H
H24B 0.1671 -0.1033 0.2119 0.082 Uiso calc R 1 H
C25 0.1168(6) 0.1170(15) 0.1991(5) 0.066(4) Uani d . 1 C
H25A 0.1169 0.0645 0.1726 0.079 Uiso calc R 1 H
H25B 0.1172 0.2097 0.1906 0.079 Uiso calc R 1 H
C26 0.0638(6) -0.0491(16) 0.2368(5) 0.070(5) Uani d . 1 C
H26A 0.0299 -0.0667 0.2538 0.084 Uiso calc R 1 H
H26B 0.0616 -0.1067 0.2114 0.084 Uiso calc R 1 H
C41 0.0921(7) 0.1280(16) 0.4035(5) 0.069(4) Uani d . 1 C
H41 0.1127 0.0717 0.3856 0.083 Uiso calc . 1 H
C42 0.0399(7) 0.1804(17) 0.3867(5) 0.075(5) Uani d . 1 C
H42 0.0282 0.157 0.3584 0.09 Uiso calc . 1 H
C43 0.0005(8) 0.274(2) 0.4119(7) 0.113(7) Uani d . 1 C
H43A -0.0387 0.266 0.3995 0.136 Uiso calc R 1 H
H43B -0.0004 0.2431 0.4417 0.136 Uiso calc R 1 H
C44 0.0149(9) 0.412(2) 0.4129(8) 0.132(9) Uani d . 1 C
H44A 0.0063 0.4459 0.4415 0.158 Uiso calc R 1 H
H44B -0.0104 0.4573 0.3919 0.158 Uiso calc R 1 H
C45 0.0769(8) 0.4472(19) 0.4034(6) 0.087(5) Uani d . 1 C
H45 0.0833 0.5097 0.3818 0.104 Uiso calc . 1 H
C46 0.1244(8) 0.3925(16) 0.4249(5) 0.069(5) Uani d . 1 C
H46 0.1608 0.4191 0.4159 0.083 Uiso calc . 1 H
C47 0.1231(9) 0.295(2) 0.4611(6) 0.101(6) Uani d . 1 C
H47A 0.1586 0.3046 0.4787 0.121 Uiso calc R 1 H
H47B 0.0909 0.3171 0.4794 0.121 Uiso calc R 1 H
C48 0.1174(8) 0.155(2) 0.4480(6) 0.094(6) Uani d . 1 C
H48A 0.0935 0.1107 0.469 0.113 Uiso calc R 1 H
H48B 0.1556 0.1149 0.45 0.113 Uiso calc R 1 H
C52 0.3455(6) 0.8065(15) 0.1579(5) 0.059(4) Uani d . 1 C
C54 0.3130(9) 0.6349(19) 0.1976(5) 0.086(5) Uani d . 1 C
H54 0.313 0.5639 0.217 0.103 Uiso calc . 1 H
C55 0.2671(8) 0.6875(17) 0.1791(5) 0.074(5) Uani d . 1 C
H55 0.2289 0.6587 0.1814 0.089 Uiso calc . 1 H
C56 0.2490(6) 0.8845(17) 0.1298(5) 0.074(5) Uani d . 1 C
H56A 0.2729 0.9535 0.1174 0.089 Uiso calc R 1 H
H56B 0.2221 0.9269 0.1491 0.089 Uiso calc R 1 H
C57 0.2144(7) 0.8158(18) 0.0929(6) 0.092(6) Uani d . 1 C
H57A 0.2412 0.7721 0.0738 0.11 Uiso calc R 1 H
H57B 0.1899 0.7481 0.1052 0.11 Uiso calc R 1 H
C58 0.1778(9) 0.909(2) 0.0671(6) 0.118(7) Uani d . 1 C
H58A 0.2024 0.9791 0.056 0.141 Uiso calc R 1 H
H58B 0.1503 0.9505 0.0862 0.141 Uiso calc R 1 H
C59 0.1452(9) 0.848(2) 0.0299(7) 0.132(8) Uani d . 1 C
H59A 0.172 0.8076 0.0105 0.198 Uiso calc R 1 H
H59B 0.1231 0.9148 0.0144 0.198 Uiso calc R 1 H
H59C 0.1193 0.7813 0.0405 0.198 Uiso calc R 1 H
C60 0.4228(6) 0.6695(17) 0.1975(6) 0.082(5) Uani d . 1 C
H60A 0.4354 0.5922 0.1821 0.123 Uiso calc R 1 H
H60B 0.4246 0.6523 0.2283 0.123 Uiso calc R 1 H
H60C 0.4477 0.7429 0.1911 0.123 Uiso calc R 1 H
C71 0.3891(6) 1.2577(14) 0.1848(5) 0.062(4) Uani d . 1 C
H71A 0.4247 1.2841 0.1711 0.075 Uiso calc R 1 H
H71B 0.3567 1.2853 0.1659 0.075 Uiso calc R 1 H
C72 0.3258(5) 1.0593(16) 0.2264(4) 0.060(4) Uani d . 1 C
H72A 0.2902 1.0785 0.2098 0.072 Uiso calc R 1 H
H72B 0.3235 0.9686 0.2368 0.072 Uiso calc R 1 H
C73 0.4459(5) 1.0638(14) 0.2340(4) 0.055(4) Uani d . 1 C
H73A 0.4482 0.9729 0.2444 0.067 Uiso calc R 1 H
H73B 0.4829 1.0857 0.2215 0.067 Uiso calc R 1 H
C74 0.3324(6) 1.2882(15) 0.2491(5) 0.070(5) Uani d . 1 C
H74A 0.2992 1.3042 0.2295 0.085 Uiso calc R 1 H
H74B 0.3286 1.3461 0.2741 0.085 Uiso calc R 1 H
C75 0.3817(6) 1.1214(16) 0.2905(5) 0.066(4) Uani d . 1 C
H75A 0.3813 1.0281 0.2982 0.079 Uiso calc R 1 H
H75B 0.3798 1.172 0.3173 0.079 Uiso calc R 1 H
C76 0.4353(7) 1.2892(16) 0.2556(5) 0.071(5) Uani d . 1 C
H76A 0.4351 1.3468 0.2809 0.086 Uiso calc R 1 H
H76B 0.4708 1.3069 0.2403 0.086 Uiso calc R 1 H
C81 0.2563(8) 0.821(2) 0.4003(7) 0.105(6) Uani d . 1 C
H81 0.2807 0.7588 0.3844 0.126 Uiso calc R 1 H
C82 0.4618(9) 0.903(2) 0.4212(8) 0.123(8) Uani d . 1 C
H82 0.4513 0.8392 0.398 0.148 Uiso calc R 1 H
C83 0.0277(7) 0.331(2) 0.0865(5) 0.096(6) Uani d . 1 C
H83 0.0446 0.4155 0.0963 0.115 Uiso calc R 1 H
C84 0.2437(9) 0.419(2) 0.0912(6) 0.112(7) Uani d . 1 C
H84 0.2225 0.4722 0.1122 0.134 Uiso calc R 1 H
C91 0.4204(7) 1.1128(17) 0.0879(6) 0.075(5) Uani d . 1 C
H91 0.3949 1.1642 0.1037 0.09 Uiso calc . 1 H
C92 0.4704(7) 1.0649(19) 0.1089(5) 0.078(5) Uani d . 1 C
H92 0.4782 1.0931 0.1373 0.094 Uiso calc . 1 H
C93 0.5134(7) 0.969(2) 0.0888(7) 0.110(7) Uani d . 1 C
H93A 0.5334 1.0176 0.0664 0.132 Uiso calc R 1 H
H93B 0.5423 0.947 0.1113 0.132 Uiso calc R 1 H
C94 0.4926(10) 0.846(2) 0.0697(10) 0.167(12) Uani d . 1 C
H94A 0.5196 0.776 0.0781 0.201 Uiso calc R 1 H
H94B 0.4931 0.8544 0.0382 0.201 Uiso calc R 1 H
C95 0.4311(9) 0.8043(18) 0.0826(6) 0.089(6) Uani d . 1 C
H95 0.428 0.74 0.1041 0.106 Uiso calc . 1 H
C96 0.3825(8) 0.8533(18) 0.0651(5) 0.080(5) Uani d . 1 C
H96 0.3476 0.8201 0.075 0.096 Uiso calc . 1 H
C97 0.3792(11) 0.957(2) 0.0310(6) 0.126(8) Uani d . 1 C
H97A 0.3971 0.9218 0.0052 0.151 Uiso calc R 1 H
H97B 0.3385 0.9719 0.0235 0.151 Uiso calc R 1 H
C98 0.4057(9) 1.0851(18) 0.0409(6) 0.103(7) Uani d . 1 C
H98A 0.3796 1.154 0.0302 0.124 Uiso calc R 1 H
H98B 0.4412 1.0922 0.0248 0.124 Uiso calc R 1 H
N1 0.2216(5) 0.4417(12) 0.3340(4) 0.053(3) Uani d . 1 N
N3 0.1466(5) 0.5360(13) 0.3050(4) 0.064(3) Uani d . 1 N
N11 0.1703(5) 0.0885(12) 0.2244(4) 0.056(3) Uani d . 1 N
N12 0.1157(5) -0.0843(11) 0.2630(4) 0.062(3) Uani d . 1 N
N13 0.0611(5) 0.0900(13) 0.2217(4) 0.064(3) Uani d . 1 N
N51 0.2860(5) 0.7954(12) 0.1550(4) 0.059(3) Uani d . 1 N
N53 0.3625(6) 0.7019(12) 0.1837(4) 0.065(3) Uani d . 1 N
N61 0.3855(5) 1.3240(11) 0.2266(4) 0.062(3) Uani d . 1 N
N62 0.3304(5) 1.1497(12) 0.2640(4) 0.058(3) Uani d . 1 N
N63 0.4366(5) 1.1505(14) 0.2706(4) 0.065(4) Uani d . 1 N
F11 0.1530(5) 0.4763(13) 0.1925(5) 0.156(5) Uani d . 1 F
F12 0.0596(4) 0.4991(15) 0.1815(4) 0.139(5) Uani d . 1 F
F13 0.1181(5) 0.6732(12) 0.1834(4) 0.138(5) Uani d . 1 F
F14 0.1190(6) 0.5349(13) 0.1287(4) 0.143(5) Uani d . 1 F
F21 0.3949(5) 0.5769(11) 0.3080(4) 0.122(4) Uani d . 1 F
F22 0.3529(5) 0.7710(12) 0.2950(5) 0.137(4) Uani d . 1 F
F23 0.4447(4) 0.7655(11) 0.3145(4) 0.116(4) Uani d . 1 F
F24 0.3779(5) 0.7142(11) 0.3623(4) 0.120(4) Uani d . 1 F
P11 0.11621(14) 0.1658(4) 0.29971(12) 0.0475(9) Uani d . 1 P
P21 0.38793(15) 1.0748(4) 0.19055(12) 0.0507(10) Uani d . 1 P
Ir1 0.11256(2) 0.29516(6) 0.360448(19) 0.0523(2) Uani d . 1 Ir
Ir2 0.39541(2) 0.94669(6) 0.129762(19) 0.0542(2) Uani d . 1 Ir
B11 0.1121(9) 0.550(2) 0.1710(8) 0.079(6) Uani d . 1 B
B21 0.3936(9) 0.703(2) 0.3199(7) 0.076(6) Uani d . 1 B
Cl41 0.1872(2) 0.7595(6) 0.3989(2) 0.129(2) Uani d . 1 Cl
Cl42 0.2844(4) 0.8318(11) 0.4527(3) 0.216(4) Uani d . 1 Cl
Cl43 0.2597(3) 0.9756(7) 0.3740(3) 0.165(3) Uani d . 1 Cl
Cl44 0.5307(4) 0.9475(8) 0.4158(5) 0.302(8) Uani d . 1 Cl
Cl45 0.4538(6) 0.8283(11) 0.4695(3) 0.264(5) Uani d . 1 Cl
Cl46 0.4161(4) 1.0317(9) 0.4174(5) 0.303(7) Uani d . 1 Cl
Cl47 -0.0160(4) 0.2719(7) 0.1268(3) 0.220(5) Uani d . 1 Cl
Cl48 -0.0108(7) 0.3576(15) 0.0425(3) 0.406(12) Uani d . 1 Cl
Cl49 0.0822(2) 0.2245(7) 0.0782(2) 0.136(2) Uani d . 1 Cl
Cl51 0.2467(4) 0.2579(8) 0.1091(4) 0.262(6) Uani d . 1 Cl
Cl52 0.3154(3) 0.4795(7) 0.0887(2) 0.153(3) Uani d . 1 Cl
Cl53 0.2105(3) 0.4347(10) 0.0409(2) 0.194(4) Uani d . 1 Cl

loop_
_atom_site_aniso_label
_atom_site_aniso_U_11
_atom_site_aniso_U_22
_atom_site_aniso_U_33
_atom_site_aniso_U_12
_atom_site_aniso_U_13
_atom_site_aniso_U_23
C2 0.082(12) 0.040(9) 0.046(9) 0.018(8) 0.011(8) 0.009(7)
C4 0.089(12) 0.045(10) 0.076(12) -0.013(10) 0.004(10) 0.012(8)
C5 0.064(10) 0.082(13) 0.062(11) -0.035(10) 0.007(9) -0.003(10)
C6 0.050(9) 0.072(12) 0.090(13) 0.001(9) 0.014(9) 0.011(10)
C7 0.086(13) 0.13(2) 0.16(2) -0.065(14) -0.067(14) 0.067(17)
C8 0.108(17) 0.16(2) 0.14(2) -0.011(17) -0.010(16) 0.024(19)
C9 0.17(2) 0.23(3) 0.073(15) -0.04(2) -0.018(15) 0.024(18)
C10 0.056(9) 0.070(12) 0.091(12) 0.010(9) -0.011(9) -0.002(10)
C21 0.042(7) 0.057(10) 0.059(10) -0.005(7) -0.001(7) 0.006(8)
C22 0.063(9) 0.040(9) 0.085(12) -0.002(7) 0.004(8) 0.011(8)
C23 0.033(7) 0.076(12) 0.091(12) 0.001(8) 0.003(8) -0.005(10)
C24 0.072(10) 0.054(11) 0.079(11) 0.002(9) 0.017(9) 0.002(9)
C25 0.082(11) 0.053(10) 0.062(10) -0.004(9) 0.006(9) -0.003(8)
C26 0.054(9) 0.075(13) 0.082(12) -0.018(9) 0.013(9) -0.010(10)
C41 0.085(12) 0.074(12) 0.049(10) 0.000(10) 0.010(9) 0.004(9)
C42 0.081(11) 0.086(13) 0.059(11) -0.017(10) 0.028(9) 0.013(10)
C43 0.086(13) 0.14(2) 0.113(17) -0.010(14) 0.049(12) -0.001(15)
C44 0.105(16) 0.086(17) 0.21(3) -0.012(13) 0.082(17) -0.021(16)
C45 0.101(14) 0.088(14) 0.074(13) 0.015(12) 0.027(11) -0.014(11)
C46 0.092(12) 0.049(10) 0.068(12) -0.021(9) 0.016(10) -0.003(9)
C47 0.137(17) 0.096(17) 0.069(13) -0.026(14) -0.007(11) 0.006(12)
C48 0.106(14) 0.101(17) 0.075(14) -0.010(12) -0.006(11) 0.011(11)
C52 0.054(9) 0.053(11) 0.071(11) 0.009(8) 0.005(8) -0.014(9)
C54 0.115(15) 0.087(14) 0.055(11) -0.032(13) -0.012(11) 0.005(10)
C55 0.086(12) 0.073(13) 0.062(11) -0.031(11) -0.010(10) 0.015(10)
C56 0.049(9) 0.088(14) 0.087(13) -0.011(9) 0.000(9) -0.007(11)
C57 0.077(12) 0.088(15) 0.109(15) 0.000(11) -0.006(11) 0.033(12)
C58 0.130(17) 0.124(19) 0.096(16) -0.016(15) -0.049(14) -0.017(14)
C59 0.140(19) 0.15(2) 0.103(17) -0.023(17) -0.034(14) 0.019(16)
C60 0.062(10) 0.080(13) 0.104(14) -0.009(9) -0.013(9) 0.020(10)
C71 0.060(9) 0.060(11) 0.067(11) 0.003(8) 0.006(8) 0.000(8)
C72 0.052(8) 0.075(11) 0.051(9) 0.005(8) 0.002(7) 0.003(9)
C73 0.050(8) 0.055(10) 0.061(10) 0.009(7) -0.005(7) 0.004(8)
C74 0.067(10) 0.046(10) 0.100(13) 0.005(8) 0.015(9) -0.001(9)
C75 0.074(11) 0.061(11) 0.062(10) 0.010(9) 0.008(9) 0.003(8)
C76 0.070(11) 0.057(12) 0.088(12) -0.032(9) 0.017(10) -0.024(10)
C81 0.104(14) 0.096(16) 0.115(17) 0.026(12) 0.012(12) -0.003(13)
C82 0.135(18) 0.089(16) 0.14(2) -0.021(14) -0.037(15) 0.031(14)
C83 0.094(13) 0.120(17) 0.073(13) 0.009(12) -0.005(10) -0.021(11)
C84 0.126(17) 0.106(18) 0.101(16) 0.019(14) -0.018(13) -0.005(13)
C91 0.081(12) 0.075(13) 0.071(12) -0.005(10) 0.006(10) 0.000(10)
C92 0.069(10) 0.111(15) 0.056(10) -0.016(11) 0.020(9) -0.016(10)
C93 0.060(11) 0.13(2) 0.139(19) -0.010(12) 0.042(12) -0.032(15)
C94 0.116(18) 0.11(2) 0.28(4) -0.004(16) 0.09(2) -0.06(2)
C95 0.098(14) 0.076(13) 0.095(15) -0.002(12) 0.038(12) -0.010(11)
C96 0.102(14) 0.084(14) 0.053(11) 0.000(11) 0.008(10) 0.007(10)
C97 0.20(2) 0.093(18) 0.084(15) 0.000(17) 0.009(15) 0.003(13)
C98 0.159(19) 0.058(13) 0.094(16) -0.039(12) 0.012(13) -0.008(11)
N1 0.038(7) 0.062(9) 0.060(8) -0.015(6) 0.009(6) 0.009(7)
N3 0.054(7) 0.059(9) 0.078(9) -0.014(7) -0.003(7) 0.009(7)
N11 0.049(7) 0.062(9) 0.058(8) -0.010(6) 0.012(6) -0.007(7)
N12 0.074(9) 0.041(8) 0.074(9) 0.001(6) 0.009(7) -0.009(7)
N13 0.052(7) 0.064(10) 0.075(9) -0.006(6) -0.001(7) -0.009(7)
N51 0.056(8) 0.060(9) 0.062(8) 0.004(7) -0.002(6) 0.004(7)
N53 0.082(9) 0.038(8) 0.074(9) -0.011(7) 0.000(7) 0.002(7)
N61 0.067(8) 0.044(8) 0.076(9) 0.003(6) 0.012(7) 0.003(7)
N62 0.049(7) 0.062(9) 0.062(8) 0.000(6) 0.016(6) -0.002(7)
N63 0.042(7) 0.085(11) 0.067(9) 0.003(7) 0.006(6) -0.009(8)
F11 0.107(9) 0.124(11) 0.234(16) 0.004(8) -0.046(10) 0.035(11)
F12 0.079(7) 0.229(15) 0.111(9) -0.038(8) 0.012(6) -0.025(9)
F13 0.160(11) 0.081(9) 0.175(12) -0.024(8) 0.029(9) -0.049(8)
F14 0.186(12) 0.145(11) 0.102(9) -0.042(9) 0.051(8) -0.047(8)
F21 0.151(10) 0.079(8) 0.138(10) 0.001(7) 0.036(8) -0.025(7)
F22 0.114(9) 0.115(10) 0.179(13) 0.000(8) -0.039(9) 0.023(9)
F23 0.080(6) 0.121(9) 0.150(10) -0.034(7) 0.036(7) 0.001(7)
F24 0.133(9) 0.119(9) 0.111(9) -0.024(7) 0.052(7) -0.015(7)
P11 0.0418(19) 0.043(2) 0.058(2) -0.0043(17) 0.0042(17) 0.0002(18)
P21 0.047(2) 0.046(2) 0.060(2) -0.0013(18) 0.0087(18) 0.0035(19)
Ir1 0.0503(3) 0.0513(4) 0.0557(4) -0.0051(3) 0.0084(3) 0.0019(3)
Ir2 0.0535(4) 0.0506(4) 0.0589(4) -0.0029(3) 0.0090(3) 0.0006(3)
B11 0.066(13) 0.087(18) 0.086(17) -0.016(13) -0.005(12) -0.038(14)
B21 0.069(13) 0.081(17) 0.078(15) -0.002(13) 0.014(12) 0.009(13)
Cl41 0.111(4) 0.128(5) 0.149(5) -0.017(4) 0.006(4) 0.004(4)
Cl42 0.170(7) 0.330(13) 0.144(7) -0.058(8) -0.041(5) 0.018(7)
Cl43 0.121(5) 0.106(5) 0.266(9) -0.019(4) -0.033(5) 0.040(5)
Cl44 0.218(9) 0.114(6) 0.59(2) -0.053(6) 0.169(12) -0.115(10)
Cl45 0.385(15) 0.228(11) 0.180(9) -0.017(11) 0.014(9) 0.047(8)
Cl46 0.212(9) 0.135(8) 0.55(2) 0.017(7) -0.152(11) 0.050(10)
Cl47 0.247(9) 0.115(6) 0.311(11) -0.058(6) 0.187(9) -0.066(6)
Cl48 0.58(2) 0.49(2) 0.135(7) 0.438(19) -0.121(10) -0.098(10)
Cl49 0.109(4) 0.167(6) 0.134(5) 0.022(4) 0.028(4) -0.007(4)
Cl51 0.169(7) 0.104(6) 0.505(19) -0.025(5) -0.115(9) 0.076(8)
Cl52 0.122(5) 0.137(6) 0.200(7) -0.007(4) -0.015(5) -0.014(5)
Cl53 0.168(6) 0.288(11) 0.124(6) -0.025(7) -0.028(5) -0.026(6)

loop_
_atom_type_symbol
_atom_type_description
_atom_type_scat_dispersion_real
_atom_type_scat_dispersion_imag
_atom_type_scat_source
C C 0.0033 0.0016 'International Tables Vol C Tables 4.2.6.8 and 6.1.1.4'
H H 0 0 'International Tables Vol C Tables 4.2.6.8 and 6.1.1.4'
N N 0.0061 0.0033 'International Tables Vol C Tables 4.2.6.8 and 6.1.1.4'
F F 0.0171 0.0103 'International Tables Vol C Tables 4.2.6.8 and 6.1.1.4'
P P 0.1023 0.0942 'International Tables Vol C Tables 4.2.6.8 and 6.1.1.4'
Ir Ir -1.4442 7.9887 'International Tables Vol C Tables 4.2.6.8 and 6.1.1.4'
B B 0.0013 0.0007 'International Tables Vol C Tables 4.2.6.8 and 6.1.1.4'
Cl Cl 0.1484 0.1585 'International Tables Vol C Tables 4.2.6.8 and 6.1.1.4'

loop_
_geom_angle_atom_site_label_1
_geom_angle_atom_site_label_2
_geom_angle_atom_site_label_3
_geom_angle
N1 C2 N3 105.2(12)
N1 C2 Ir1 126.5(10)
N3 C2 Ir1 128.3(11)
C5 C4 N3 109.4(14)
C5 C4 H4 125.3
N3 C4 H4 125.3
C4 C5 N1 107.3(13)
C4 C5 H5 126.3
N1 C5 H5 126.3
N1 C6 C7 113.7(14)
N1 C6 H6A 108.8
C7 C6 H6A 108.8
N1 C6 H6B 108.8
C7 C6 H6B 108.8
H6A C6 H6B 107.7
C8 C7 C6 113.4(19)
C8 C7 H7A 108.9
C6 C7 H7A 108.9
C8 C7 H7B 108.9
C6 C7 H7B 108.9
H7A C7 H7B 107.7
C7 C8 C9 113(2)
C7 C8 H8A 109.1
C9 C8 H8A 109.1
C7 C8 H8B 109.1
C9 C8 H8B 109.1
H8A C8 H8B 107.8
C8 C9 H9A 109.5
C8 C9 H9B 109.5
H9A C9 H9B 109.5
C8 C9 H9C 109.5
H9A C9 H9C 109.5
H9B C9 H9C 109.5
N3 C10 H10A 109.5
N3 C10 H10B 109.5
H10A C10 H10B 109.5
N3 C10 H10C 109.5
H10A C10 H10C 109.5
H10B C10 H10C 109.5
N11 C21 P11 113.7(9)
N11 C21 H21A 108.8
P11 C21 H21A 108.8
N11 C21 H21B 108.8
P11 C21 H21B 108.8
H21A C21 H21B 107.7
N12 C22 P11 113.7(10)
N12 C22 H22A 108.8
P11 C22 H22A 108.8
N12 C22 H22B 108.8
P11 C22 H22B 108.8
H22A C22 H22B 107.7
N13 C23 P11 113.8(10)
N13 C23 H23A 108.8
P11 C23 H23A 108.8
N13 C23 H23B 108.8
P11 C23 H23B 108.8
H23A C23 H23B 107.7
N11 C24 N12 116.1(11)
N11 C24 H24A 108.3
N12 C24 H24A 108.3
N11 C24 H24B 108.3
N12 C24 H24B 108.3
H24A C24 H24B 107.4
N11 C25 N13 115.8(12)
N11 C25 H25A 108.3
N13 C25 H25A 108.3
N11 C25 H25B 108.3
N13 C25 H25B 108.3
H25A C25 H25B 107.4
N12 C26 N13 115.3(12)
N12 C26 H26A 108.4
N13 C26 H26A 108.4
N12 C26 H26B 108.4
N13 C26 H26B 108.4
H26A C26 H26B 107.5
C42 C41 C48 125.1(15)
C42 C41 Ir1 71.7(9)
C48 C41 Ir1 108.9(12)
C42 C41 H41 117.4
C48 C41 H41 117.4
Ir1 C41 H41 89.4
C41 C42 C43 124.2(16)
C41 C42 Ir1 71.3(9)
C43 C42 Ir1 109.1(12)
C41 C42 H42 117.9
C43 C42 H42 117.9
Ir1 C42 H42 89.5
C44 C43 C42 117.9(15)
C44 C43 H43A 107.8
C42 C43 H43A 107.8
C44 C43 H43B 107.8
C42 C43 H43B 107.8
H43A C43 H43B 107.2
C43 C44 C45 116.7(17)
C43 C44 H44A 108.1
C45 C44 H44A 108.1
C43 C44 H44B 108.1
C45 C44 H44B 108.1
H44A C44 H44B 107.3
C46 C45 C44 123.8(18)
C46 C45 Ir1 72.6(10)
C44 C45 Ir1 108.9(13)
C46 C45 H45 118.1
C44 C45 H45 118.1
Ir1 C45 H45 88.5
C45 C46 C47 126.2(16)
C45 C46 Ir1 71.1(10)
C47 C46 Ir1 111.7(11)
C45 C46 H46 116.9
C47 C46 H46 116.9
Ir1 C46 H46 87.1
C48 C47 C46 115.8(15)
C48 C47 H47A 108.3
C46 C47 H47A 108.3
C48 C47 H47B 108.3
C46 C47 H47B 108.3
H47A C47 H47B 107.4
C47 C48 C41 117.1(16)
C47 C48 H48A 108
C41 C48 H48A 108
C47 C48 H48B 108
C41 C48 H48B 108
H48A C48 H48B 107.3
N53 C52 N51 104.0(13)
N53 C52 Ir2 128.8(11)
N51 C52 Ir2 127.2(12)
C55 C54 N53 109.3(16)
C55 C54 H54 125.3
N53 C54 H54 125.3
C54 C55 N51 106.6(14)
C54 C55 H55 126.7
N51 C55 H55 126.7
N51 C56 C57 113.6(14)
N51 C56 H56A 108.9
C57 C56 H56A 108.9
N51 C56 H56B 108.9
C57 C56 H56B 108.9
H56A C56 H56B 107.7
C58 C57 C56 112.5(16)
C58 C57 H57A 109.1
C56 C57 H57A 109.1
C58 C57 H57B 109.1
C56 C57 H57B 109.1
H57A C57 H57B 107.8
C57 C58 C59 114.4(19)
C57 C58 H58A 108.7
C59 C58 H58A 108.7
C57 C58 H58B 108.7
C59 C58 H58B 108.7
H58A C58 H58B 107.6
C58 C59 H59A 109.5
C58 C59 H59B 109.5
H59A C59 H59B 109.5
C58 C59 H59C 109.5
H59A C59 H59C 109.5
H59B C59 H59C 109.5
N53 C60 H60A 109.5
N53 C60 H60B 109.5
H60A C60 H60B 109.5
N53 C60 H60C 109.5
H60A C60 H60C 109.5
H60B C60 H60C 109.5
N61 C71 P21 111.8(10)
N61 C71 H71A 109.2
P21 C71 H71A 109.2
N61 C71 H71B 109.2
P21 C71 H71B 109.2
H71A C71 H71B 107.9
N62 C72 P21 112.2(9)
N62 C72 H72A 109.2
P21 C72 H72A 109.2
N62 C72 H72B 109.2
P21 C72 H72B 109.2
H72A C72 H72B 107.9
N63 C73 P21 113.7(9)
N63 C73 H73A 108.8
P21 C73 H73A 108.8
N63 C73 H73B 108.8
P21 C73 H73B 108.8
H73A C73 H73B 107.7
N61 C74 N62 114.5(11)
N61 C74 H74A 108.6
N62 C74 H74A 108.6
N61 C74 H74B 108.6
N62 C74 H74B 108.6
H74A C74 H74B 107.6
N62 C75 N63 115.7(12)
N62 C75 H75A 108.4
N63 C75 H75A 108.4
N62 C75 H75B 108.4
N63 C75 H75B 108.4
H75A C75 H75B 107.4
N61 C76 N63 115.1(11)
N61 C76 H76A 108.5
N63 C76 H76A 108.5
N61 C76 H76B 108.5
N63 C76 H76B 108.5
H76A C76 H76B 107.5
Cl41 C81 Cl42 111.7(11)
Cl41 C81 Cl43 111.4(11)
Cl42 C81 Cl43 110.6(12)
Cl41 C81 H81 107.7
Cl42 C81 H81 107.7
Cl43 C81 H81 107.7
Cl44 C82 Cl46 112.5(13)
Cl44 C82 Cl45 110.0(14)
Cl46 C82 Cl45 108.8(15)
Cl44 C82 H82 108.5
Cl46 C82 H82 108.5
Cl45 C82 H82 108.5
Cl48 C83 Cl49 112.0(10)
Cl48 C83 Cl47 109.8(13)
Cl49 C83 Cl47 110.2(12)
Cl48 C83 H83 108.2
Cl49 C83 H83 108.2
Cl47 C83 H83 108.2
Cl53 C84 Cl51 113.0(13)
Cl53 C84 Cl52 108.7(12)
Cl51 C84 Cl52 108.3(11)
Cl53 C84 H84 108.9
Cl51 C84 H84 108.9
Cl52 C84 H84 108.9
C92 C91 C98 122.7(16)
C92 C91 Ir2 72.1(10)
C98 C91 Ir2 111.5(11)
C92 C91 H91 118.6
C98 C91 H91 118.6
Ir2 C91 H91 86.5
C91 C92 C93 124.8(16)
C91 C92 Ir2 71.2(9)
C93 C92 Ir2 107.5(12)
C91 C92 H92 117.6
C93 C92 H92 117.6
Ir2 C92 H92 91.3
C94 C93 C92 119.6(15)
C94 C93 H93A 107.4
C92 C93 H93A 107.4
C94 C93 H93B 107.4
C92 C93 H93B 107.4
H93A C93 H93B 107
C93 C94 C95 115.2(16)
C93 C94 H94A 108.5
C95 C94 H94A 108.5
C93 C94 H94B 108.5
C95 C94 H94B 108.5
H94A C94 H94B 107.5
C96 C95 C94 125(2)
C96 C95 Ir2 72.3(11)
C94 C95 Ir2 110.7(13)
C96 C95 H95 117.7
C94 C95 H95 117.7
Ir2 C95 H95 87
C95 C96 C97 125.1(19)
C95 C96 Ir2 72.9(11)
C97 C96 Ir2 109.7(13)
C95 C96 H96 117.4
C97 C96 H96 117.4
Ir2 C96 H96 87.3
C98 C97 C96 117.8(18)
C98 C97 H97A 107.8
C96 C97 H97A 107.8
C98 C97 H97B 107.8
C96 C97 H97B 107.8
H97A C97 H97B 107.2
C97 C98 C91 116.5(16)
C97 C98 H98A 108.2
C91 C98 H98A 108.2
C97 C98 H98B 108.2
C91 C98 H98B 108.2
H98A C98 H98B 107.3
C2 N1 C5 109.9(12)
C2 N1 C6 124.7(11)
C5 N1 C6 125.4(12)
C2 N3 C4 108.1(13)
C2 N3 C10 124.2(13)
C4 N3 C10 127.6(14)
C24 N11 C21 111.4(12)
C24 N11 C25 106.6(11)
C21 N11 C25 111.1(11)
C22 N12 C26 109.9(11)
C22 N12 C24 111.7(12)
C26 N12 C24 107.6(12)
C23 N13 C26 109.7(12)
C23 N13 C25 110.5(11)
C26 N13 C25 106.8(11)
C52 N51 C55 111.0(13)
C52 N51 C56 123.6(13)
C55 N51 C56 125.4(13)
C52 N53 C54 109.0(14)
C52 N53 C60 125.9(12)
C54 N53 C60 125.0(14)
C71 N61 C74 112.0(12)
C71 N61 C76 111.0(11)
C74 N61 C76 107.7(12)
C75 N62 C74 109.3(12)
C75 N62 C72 111.0(11)
C74 N62 C72 110.2(12)
C73 N63 C75 110.9(12)
C73 N63 C76 109.3(12)
C75 N63 C76 108.3(11)
C22 P11 C21 97.1(7)
C22 P11 C23 96.7(7)
C21 P11 C23 98.0(6)
C22 P11 Ir1 120.1(5)
C21 P11 Ir1 121.9(5)
C23 P11 Ir1 117.7(5)
C72 P21 C71 99.0(7)
C72 P21 C73 96.9(6)
C71 P21 C73 96.6(7)
C72 P21 Ir2 121.5(5)
C71 P21 Ir2 118.9(5)
C73 P21 Ir2 118.8(4)
C2 Ir1 C45 90.8(6)
C2 Ir1 C41 157.1(6)
C45 Ir1 C41 94.6(6)
C2 Ir1 C42 165.4(6)
C45 Ir1 C42 81.0(7)
C41 Ir1 C42 36.9(6)
C2 Ir1 C46 91.7(5)
C45 Ir1 C46 36.3(6)
C41 Ir1 C46 79.9(6)
C42 Ir1 C46 88.8(6)
C2 Ir1 P11 90.0(4)
C45 Ir1 P11 156.1(6)
C41 Ir1 P11 93.9(4)
C42 Ir1 P11 92.7(4)
C46 Ir1 P11 167.5(5)
C52 Ir2 C91 160.1(7)
C52 Ir2 C92 163.0(7)
C91 Ir2 C92 36.7(6)
C52 Ir2 C96 91.4(6)
C91 Ir2 C96 80.1(6)
C92 Ir2 C96 93.1(6)
C52 Ir2 C95 93.1(6)
C91 Ir2 C95 90.1(6)
C92 Ir2 C95 81.4(6)
C96 Ir2 C95 34.8(6)
C52 Ir2 P21 89.3(4)
C91 Ir2 P21 94.3(5)
C92 Ir2 P21 90.7(4)
C96 Ir2 P21 164.9(5)
C95 Ir2 P21 160.2(6)
F13 B11 F14 113(2)
F13 B11 F11 108.3(17)
F14 B11 F11 108.2(18)
F13 B11 F12 112.2(18)
F14 B11 F12 108.8(16)
F11 B11 F12 106(2)
F21 B21 F23 112.7(17)
F21 B21 F24 110.6(17)
F23 B21 F24 109.7(18)
F21 B21 F22 110.2(19)
F23 B21 F22 106.3(17)
F24 B21 F22 107.1(17)

loop_
_geom_bond_atom_site_label_1
_geom_bond_atom_site_label_2
_geom_bond_distance
C2 N1 1.338(16)
C2 N3 1.353(17)
C2 Ir1 2.052(14)
C4 C5 1.27(2)
C4 N3 1.370(18)
C4 H4 0.93
C5 N1 1.370(18)
C5 H5 0.93
C6 N1 1.464(17)
C6 C7 1.53(2)
C6 H6A 0.97
C6 H6B 0.97
C7 C8 1.45(3)
C7 H7A 0.97
C7 H7B 0.97
C8 C9 1.47(3)
C8 H8A 0.97
C8 H8B 0.97
C9 H9A 0.96
C9 H9B 0.96
C9 H9C 0.96
C10 N3 1.468(16)
C10 H10A 0.96
C10 H10B 0.96
C10 H10C 0.96
C21 N11 1.457(16)
C21 P11 1.843(12)
C21 H21A 0.97
C21 H21B 0.97
C22 N12 1.456(17)
C22 P11 1.831(14)
C22 H22A 0.97
C22 H22B 0.97
C23 N13 1.465(17)
C23 P11 1.845(14)
C23 H23A 0.97
C23 H23B 0.97
C24 N11 1.438(17)
C24 N12 1.474(16)
C24 H24A 0.97
C24 H24B 0.97
C25 N11 1.464(17)
C25 N13 1.501(17)
C25 H25A 0.97
C25 H25B 0.97
C26 N12 1.463(18)
C26 N13 1.477(18)
C26 H26A 0.97
C26 H26B 0.97
C41 C42 1.40(2)
C41 C48 1.49(2)
C41 Ir1 2.202(15)
C41 H41 0.93
C42 C43 1.54(2)
C42 Ir1 2.207(14)
C42 H42 0.93
C43 C44 1.42(2)
C43 H43A 0.97
C43 H43B 0.97
C44 C45 1.51(2)
C44 H44A 0.97
C44 H44B 0.97
C45 C46 1.37(2)
C45 Ir1 2.197(16)
C45 H45 0.93
C46 C47 1.48(2)
C46 Ir1 2.216(16)
C46 H46 0.93
C47 C48 1.47(2)
C47 H47A 0.97
C47 H47B 0.97
C48 H48A 0.97
C48 H48B 0.97
C52 N53 1.368(18)
C52 N51 1.373(16)
C52 Ir2 2.031(15)
C54 C55 1.30(2)
C54 N53 1.403(19)
C54 H54 0.93
C55 N51 1.392(18)
C55 H55 0.93
C56 N51 1.446(18)
C56 C57 1.53(2)
C56 H56A 0.97
C56 H56B 0.97
C57 C58 1.48(2)
C57 H57A 0.97
C57 H57B 0.97
C58 C59 1.48(2)
C58 H58A 0.97
C58 H58B 0.97
C59 H59A 0.96
C59 H59B 0.96
C59 H59C 0.96
C60 N53 1.475(17)
C60 H60A 0.96
C60 H60B 0.96
C60 H60C 0.96
C71 N61 1.453(17)
C71 P21 1.851(15)
C71 H71A 0.97
C71 H71B 0.97
C72 N62 1.471(17)
C72 P21 1.838(12)
C72 H72A 0.97
C72 H72B 0.97
C73 N63 1.445(16)
C73 P21 1.859(13)
C73 H73A 0.97
C73 H73B 0.97
C74 N61 1.467(16)
C74 N62 1.469(17)
C74 H74A 0.97
C74 H74B 0.97
C75 N62 1.441(17)
C75 N63 1.449(16)
C75 H75A 0.97
C75 H75B 0.97
C76 N61 1.471(19)
C76 N63 1.472(18)
C76 H76A 0.97
C76 H76B 0.97
C81 Cl41 1.71(2)
C81 Cl42 1.72(2)
C81 Cl43 1.76(2)
C81 H81 0.98
C82 Cl44 1.66(2)
C82 Cl46 1.67(2)
C82 Cl45 1.68(2)
C82 H82 0.98
C83 Cl48 1.613(19)
C83 Cl49 1.675(18)
C83 Cl47 1.725(18)
C83 H83 0.98
C84 Cl53 1.71(2)
C84 Cl51 1.71(2)
C84 Cl52 1.76(2)
C84 H84 0.98
C91 C92 1.39(2)
C91 C98 1.50(2)
C91 Ir2 2.197(16)
C91 H91 0.93
C92 C93 1.52(2)
C92 Ir2 2.208(15)
C92 H92 0.93
C93 C94 1.45(3)
C93 H93A 0.97
C93 H93B 0.97
C94 C95 1.54(2)
C94 H94A 0.97
C94 H94B 0.97
C95 C96 1.32(2)
C95 Ir2 2.215(16)
C95 H95 0.93
C96 C97 1.48(2)
C96 Ir2 2.208(17)
C96 H96 0.93
C97 C98 1.46(2)
C97 H97A 0.97
C97 H97B 0.97
C98 H98A 0.97
C98 H98B 0.97
F11 B11 1.36(2)
F12 B11 1.36(2)
F13 B11 1.30(2)
F14 B11 1.32(2)
F21 B21 1.32(2)
F22 B21 1.37(2)
F23 B21 1.35(2)
F24 B21 1.36(2)
P11 Ir1 2.278(4)
P21 Ir2 2.279(4)
